data_4034292
loop_
_publ_author_name
'Han, Suna'
'Shen, Xin'
'Kong, Duanyang'
'Zi, Guofu'
'Hou, Guohua'
'Zhang, Jiaxin'

_publ_section_title
;
 Cu-Catalyzed Asymmetric Hydroboration of Naphthylallylic Compounds for
 Enantioselective Synthesis of Chiral Boronates.
;
_journal_issue 7
_journal_name_full 'The Journal of organic chemistry'
_journal_page_first 4318
_journal_page_last 4329
_journal_paper_doi 10.1021/acs.joc.9b00289
_journal_volume 84
_journal_year 2019
_chemical_absolute_configuration ad
_chemical_formula_moiety 'C27 H38 B N O4'
_chemical_formula_sum 'C27 H38 B N O4'
_chemical_formula_weight 451.39
_space_group_crystal_system orthorhombic
_space_group_IT_number 19
_space_group_name_Hall 'P 2ac 2ab'
_space_group_name_H-M_alt 'P 21 21 21'
_atom_sites_solution_hydrogens geom
_audit_creation_date 2018-09-11
_audit_creation_method
;
Olex2 1.2
(compiled 2017.03.28 svn.r3405 for OlexSys, GUI svn.r5337)
;
_cell_angle_alpha 90
_cell_angle_beta 90
_cell_angle_gamma 90
_cell_formula_units_Z 4
_cell_length_a 10.94420(10)
_cell_length_b 12.51520(10)
_cell_length_c 18.8958(2)
_cell_measurement_reflns_used 16026
_cell_measurement_temperature 100.01(10)
_cell_measurement_theta_max 71.9330
_cell_measurement_theta_min 4.6490
_cell_volume 2588.14(4)
_computing_cell_refinement 'CrysAlisPro 1.171.39.46e (Rigaku OD, 2018)'
_computing_data_collection 'CrysAlisPro 1.171.39.46e (Rigaku OD, 2018)'
_computing_data_reduction 'CrysAlisPro 1.171.39.46e (Rigaku OD, 2018)'
_computing_molecular_graphics 'Olex2 (Dolomanov et al., 2009)'
_computing_publication_material 'Olex2 (Dolomanov et al., 2009)'
_computing_structure_refinement 'ShelXL (Sheldrick, 2015)'
_diffrn_ambient_environment N~2~
_diffrn_ambient_temperature 100.01(10)
_diffrn_detector 'CCD plate'
_diffrn_detector_area_resol_mean 5.3127
_diffrn_detector_type AtlasS2
_diffrn_measured_fraction_theta_full 1.000
_diffrn_measured_fraction_theta_max 0.992
_diffrn_measurement_details
;
List of Runs (angles in degrees, time in seconds):

  # Type    Start    End  Width  t~exp~   \w     \q     \k     \f   Frames
--------------------------------------------------------------------------
  1  \w    -41.00 -16.00   1.00    1.00    --  -41.49 -57.00 -90.00   25
  2  \w   -122.00 -65.00   1.00    1.00    --  -41.49 -19.00-150.00   57
  3  \w    -93.00 -14.00   1.00    1.00    --  -41.49 -57.00-180.00   79
  4  \w    -64.00 -37.00   1.00    1.00    --  -41.49 -37.00 -60.00   27
  5  \w    -40.00  -7.00   1.00    1.00    --  -41.49 -19.00-150.00   33
  6  \w   -103.00 -23.00   1.00    1.00    --  -41.49 -77.00 -90.00   80
  7  \w    -62.00 -17.00   1.00    1.00    --  -41.49 -77.00 -60.00   45
  8  \w    -72.00 -47.00   1.00    1.00    --  -41.49 -37.00-180.00   25
  9  \w    -80.00  -2.00   1.00    1.00    --  -41.49 125.00-180.00   78
 10  \w    -70.00 -44.00   1.00    1.00    --  -41.49 -57.00 -60.00   26
 11  \w    -34.00  35.00   1.00    1.00    --   41.49 -77.00 150.00   69
 12  \w     76.00 102.00   1.00    2.00    --  104.69  61.00 -30.00   26
 13  \w     72.00 100.00   1.00    2.00    --  104.69  77.00-150.00   28
 14  \w     22.00  50.00   1.00    2.00    --  104.69 -94.00 -90.00   28
 15  \w     72.00  98.00   1.00    2.00    --  104.69  77.00-120.00   26
 16  \w    119.00 177.00   1.00    2.00    --  104.69  61.00   0.00   58
 17  \w     31.00 101.00   1.00    2.00    --  104.69-125.00 150.00   70
 18  \w     53.00 109.00   1.00    2.00    --  104.69 -94.00   0.00   56
 19  \w     72.00  98.00   1.00    2.00    --  104.69  77.00 -60.00   26
 20  \w     77.00 105.00   1.00    2.00    --  104.69  61.00   0.00   28
 21  \w     76.00 102.00   1.00    2.00    --  104.69  61.00-120.00   26
 22  \w    108.00 171.00   1.00    2.00    --  104.69  77.00 -30.00   63
 23  \w     76.00 102.00   1.00    2.00    --  104.69  61.00 -60.00   26
 24  \w    105.00 168.00   1.00    2.00    --  104.69 118.00 -78.00   63
 25  \w     72.00  97.00   1.00    2.00    --  104.69  77.00-180.00   25
 26  \w    110.00 176.00   1.00    2.00    --  104.69  77.00 -90.00   66
 27  \w     80.00 123.00   1.00    2.00    --  104.69  45.00 -30.00   43
 28  \w     80.00 164.00   1.00    2.00    --  104.69  45.00-120.00   84
 29  \w     79.00 116.00   1.00    2.00    --  104.69  45.00 -90.00   37
 30  \w     79.00 106.00   1.00    2.00    --  104.69  45.00 -60.00   27
 31  \w     72.00  98.00   1.00    2.00    --  104.69  77.00 -30.00   26
 32  \w    128.00 164.00   1.00    2.00    --  104.69  61.00-150.00   36
 33  \w     72.00  97.00   1.00    2.00    --  104.69  77.00 -90.00   25
 34  \w     76.00 102.00   1.00    2.00    --  104.69  61.00-150.00   26
 35  \w     80.00 105.00   1.00    2.00    --  104.69  45.00   0.00   25
 36  \w     70.00 105.00   1.00    2.00    --  104.69 -94.00 -90.00   35
 37  \w     76.00 103.00   1.00    2.00    --  104.69  61.00 -90.00   27
;
_diffrn_measurement_device 'four-circle diffractometer'
_diffrn_measurement_device_type 'SuperNova, Dual, Cu at home/near, AtlasS2'
_diffrn_measurement_method '\w scans'
_diffrn_orient_matrix_type 'CrysAlisPro convention (1999,Acta A55,543-557)'
_diffrn_orient_matrix_UB_11 0.1204024000
_diffrn_orient_matrix_UB_12 -0.0020854000
_diffrn_orient_matrix_UB_13 0.0422126000
_diffrn_orient_matrix_UB_21 -0.0716255000
_diffrn_orient_matrix_UB_22 0.0200154000
_diffrn_orient_matrix_UB_23 0.0689405000
_diffrn_orient_matrix_UB_31 -0.0138097000
_diffrn_orient_matrix_UB_32 -0.1214176000
_diffrn_orient_matrix_UB_33 0.0106602000
_diffrn_radiation_monochromator mirror
_diffrn_radiation_probe x-ray
_diffrn_radiation_type CuK\a
_diffrn_radiation_wavelength 1.54184
_diffrn_reflns_av_R_equivalents 0.0251
_diffrn_reflns_av_unetI/netI 0.0218
_diffrn_reflns_Laue_measured_fraction_full 1.000
_diffrn_reflns_Laue_measured_fraction_max 0.992
_diffrn_reflns_limit_h_max 11
_diffrn_reflns_limit_h_min -13
_diffrn_reflns_limit_k_max 13
_diffrn_reflns_limit_k_min -15
_diffrn_reflns_limit_l_max 23
_diffrn_reflns_limit_l_min -22
_diffrn_reflns_number 23814
_diffrn_reflns_point_group_measured_fraction_full 1.000
_diffrn_reflns_point_group_measured_fraction_max 0.986
_diffrn_reflns_theta_full 67.684
_diffrn_reflns_theta_max 72.092
_diffrn_reflns_theta_min 4.237
_diffrn_source 'micro-focus sealed X-ray tube'
_diffrn_source_type 'SuperNova (Cu) X-ray Source'
_exptl_absorpt_coefficient_mu 0.600
_exptl_absorpt_correction_T_max 1.00000
_exptl_absorpt_correction_T_min 0.86523
_exptl_absorpt_correction_type multi-scan
_exptl_absorpt_process_details
;
CrysAlisPro 1.171.39.46e (Rigaku Oxford Diffraction, 2018)
Empirical absorption correction using spherical harmonics,
 implemented in SCALE3 ABSPACK scaling algorithm.
;
_exptl_crystal_colour colourless
_exptl_crystal_colour_primary colourless
_exptl_crystal_density_diffrn 1.158
_exptl_crystal_description block
_exptl_crystal_F_000 976
_exptl_crystal_size_max 0.2
_exptl_crystal_size_mid 0.2
_exptl_crystal_size_min 0.2
_refine_diff_density_max 0.222
_refine_diff_density_min -0.179
_refine_diff_density_rms 0.035
_refine_ls_abs_structure_details
;
 Flack x determined using 1977 quotients [(I+)-(I-)]/[(I+)+(I-)]
 (Parsons, Flack and Wagner, Acta Cryst. B69 (2013) 249-259).
;
_refine_ls_abs_structure_Flack 0.03(6)
_refine_ls_extinction_method none
_refine_ls_goodness_of_fit_ref 1.134
_refine_ls_hydrogen_treatment constr
_refine_ls_matrix_type full
_refine_ls_number_parameters 305
_refine_ls_number_reflns 5029
_refine_ls_number_restraints 0
_refine_ls_restrained_S_all 1.134
_refine_ls_R_factor_all 0.0333
_refine_ls_R_factor_gt 0.0302
_refine_ls_shift/su_max 0.000
_refine_ls_shift/su_mean 0.000
_refine_ls_structure_factor_coef Fsqd
_refine_ls_weighting_details 'w=1/[\s^2^(Fo^2^)+(0.0305P)^2^+0.5338P] where P=(Fo^2^+2Fc^2^)/3'
_refine_ls_weighting_scheme calc
_refine_ls_wR_factor_gt 0.0732
_refine_ls_wR_factor_ref 0.0741
_reflns_Friedel_coverage 0.758
_reflns_Friedel_fraction_full 1.000
_reflns_Friedel_fraction_max 0.978
_reflns_number_gt 4791
_reflns_number_total 5029
_reflns_threshold_expression 'I > 2\s(I)'
_cod_data_source_file jo9b00289_si_002.cif
_cod_data_source_block 20180911d
_cod_database_code 4034292
_shelx_shelxl_version_number 2014/7
_chemical_oxdiff_formula C1H1B1N1O1
_shelx_space_group_comment
;
The symmetry employed for this shelxl refinement is uniquely defined
by the following loop, which should always be used as a source of
symmetry information in preference to the above space-group names.
They are only intended as comments.
;
_reflns_odcompleteness_completeness 99.96
_reflns_odcompleteness_iscentric 1
_reflns_odcompleteness_theta 66.97
_olex2_refinement_description
;
1. Fixed Uiso
 At 1.2 times of:
  All C(H) groups, All C(H,H) groups
 At 1.5 times of:
  All C(H,H,H) groups
2.a Ternary CH refined with riding coordinates:
 C12(H12)
2.b Secondary CH2 refined with riding coordinates:
 C11(H11A,H11B), C13(H13A,H13B), C14(H14A,H14B)
2.c Aromatic/amide H refined with riding coordinates:
 C2(H2), C3(H3), C4(H4), C5(H5), C7(H7), C8(H8), C9(H9), C15(H15)
2.d X=CH2 refined with riding coordinates:
 C16(H16A,H16B)
2.e Idealised Me refined as rotating group:
 C19(H19A,H19B,H19C), C20(H20A,H20B,H20C), C21(H21A,H21B,H21C), C23(H23A,H23B,
 H23C), C24(H24A,H24B,H24C), C26(H26A,H26B,H26C), C27(H27A,H27B,H27C)
;
_olex2_submission_special_instructions 'No special instructions were received'
_oxdiff_exptl_absorpt_empirical_details
;
Empirical correction (ABSPACK) includes:
- Absorption correction using spherical harmonics
- Frame scaling
;
_oxdiff_exptl_absorpt_empirical_full_max 1.213
_oxdiff_exptl_absorpt_empirical_full_min 0.789

loop_
_space_group_symop_operation_xyz
'x, y, z'
'-x+1/2, -y, z+1/2'
'-x, y+1/2, -z+1/2'
'x+1/2, -y+1/2, -z'

loop_
_atom_site_label
_atom_site_type_symbol
_atom_site_fract_x
_atom_site_fract_y
_atom_site_fract_z
_atom_site_U_iso_or_equiv
_atom_site_adp_type
_atom_site_occupancy
_atom_site_site_symmetry_order
_atom_site_calc_flag
_atom_site_refinement_flags_posn
B1 B 0.37891(18) 0.68921(17) 0.34132(10) 0.0150(4) Uani 1 1 d .
C1 C 0.10713(16) 0.53964(14) 0.43678(9) 0.0152(4) Uani 1 1 d .
C2 C 0.12555(17) 0.56003(15) 0.51016(9) 0.0189(4) Uani 1 1 d .
H2 H 0.2046 0.5615 0.5282 0.023 Uiso 1 1 calc R
C3 C 0.02877(19) 0.57744(16) 0.55457(10) 0.0226(4) Uani 1 1 d .
H3 H 0.0430 0.5903 0.6023 0.027 Uiso 1 1 calc R
C4 C -0.09223(19) 0.57608(17) 0.52896(10) 0.0244(4) Uani 1 1 d .
H4 H -0.1573 0.5876 0.5597 0.029 Uiso 1 1 calc R
C5 C -0.11337(18) 0.55771(16) 0.45882(10) 0.0224(4) Uani 1 1 d .
H5 H -0.1932 0.5571 0.4420 0.027 Uiso 1 1 calc R
C6 C -0.01555(17) 0.53948(15) 0.41120(10) 0.0177(4) Uani 1 1 d .
C7 C -0.03752(17) 0.51869(15) 0.33876(10) 0.0204(4) Uani 1 1 d .
H7 H -0.1170 0.5206 0.3214 0.024 Uiso 1 1 calc R
C8 C 0.05686(18) 0.49581(16) 0.29397(10) 0.0214(4) Uani 1 1 d .
H8 H 0.0413 0.4809 0.2466 0.026 Uiso 1 1 calc R
C9 C 0.17811(17) 0.49477(15) 0.31954(10) 0.0186(4) Uani 1 1 d .
H9 H 0.2414 0.4784 0.2885 0.022 Uiso 1 1 calc R
C10 C 0.20520(16) 0.51733(15) 0.38911(10) 0.0157(4) Uani 1 1 d .
C11 C 0.33717(17) 0.51852(15) 0.41276(10) 0.0175(4) Uani 1 1 d .
H11A H 0.3850 0.4750 0.3806 0.021 Uiso 1 1 calc R
H11B H 0.3427 0.4866 0.4594 0.021 Uiso 1 1 calc R
C12 C 0.39278(16) 0.63218(15) 0.41545(9) 0.0150(4) Uani 1 1 d .
H12 H 0.3503 0.6743 0.4516 0.018 Uiso 1 1 calc R
C13 C 0.53023(16) 0.62680(15) 0.43366(9) 0.0163(4) Uani 1 1 d .
H13A H 0.5721 0.5882 0.3963 0.020 Uiso 1 1 calc R
H13B H 0.5627 0.6989 0.4344 0.020 Uiso 1 1 calc R
C14 C 0.54065(17) 0.63709(15) 0.56694(9) 0.0174(4) Uani 1 1 d .
H14A H 0.5401 0.7126 0.5554 0.021 Uiso 1 1 calc R
H14B H 0.6096 0.6241 0.5980 0.021 Uiso 1 1 calc R
C15 C 0.42489(18) 0.61034(16) 0.60594(9) 0.0201(4) Uani 1 1 d .
H15 H 0.4027 0.5387 0.6088 0.024 Uiso 1 1 calc R
C16 C 0.3527(2) 0.68058(19) 0.63630(11) 0.0306(5) Uani 1 1 d .
H16A H 0.3719 0.7529 0.6345 0.037 Uiso 1 1 calc R
H16B H 0.2824 0.6580 0.6595 0.037 Uiso 1 1 calc R
C17 C 0.59033(15) 0.47108(15) 0.50182(9) 0.0152(4) Uani 1 1 d .
C18 C 0.62648(17) 0.32167(15) 0.58343(9) 0.0172(4) Uani 1 1 d .
C19 C 0.52005(19) 0.25657(17) 0.55551(11) 0.0246(4) Uani 1 1 d .
H19A H 0.4447 0.2875 0.5715 0.037 Uiso 1 1 calc GR
H19B H 0.5262 0.1845 0.5726 0.037 Uiso 1 1 calc GR
H19C H 0.5218 0.2564 0.5047 0.037 Uiso 1 1 calc GR
C20 C 0.62859(19) 0.31944(16) 0.66408(10) 0.0223(4) Uani 1 1 d .
H20A H 0.6933 0.3645 0.6810 0.033 Uiso 1 1 calc GR
H20B H 0.6421 0.2476 0.6800 0.033 Uiso 1 1 calc GR
H20C H 0.5518 0.3448 0.6820 0.033 Uiso 1 1 calc GR
C21 C 0.74871(18) 0.28697(18) 0.55312(11) 0.0245(4) Uani 1 1 d .
H21A H 0.7455 0.2898 0.5024 0.037 Uiso 1 1 calc GR
H21B H 0.7662 0.2152 0.5680 0.037 Uiso 1 1 calc GR
H21C H 0.8117 0.3340 0.5699 0.037 Uiso 1 1 calc GR
C22 C 0.32183(17) 0.80743(16) 0.25582(9) 0.0169(4) Uani 1 1 d .
C23 C 0.18904(18) 0.78397(19) 0.23767(11) 0.0273(5) Uani 1 1 d .
H23A H 0.1709 0.7108 0.2486 0.041 Uiso 1 1 calc GR
H23B H 0.1757 0.7964 0.1881 0.041 Uiso 1 1 calc GR
H23C H 0.1367 0.8300 0.2648 0.041 Uiso 1 1 calc GR
C24 C 0.3528(2) 0.92297(16) 0.23979(10) 0.0250(4) Uani 1 1 d .
H24A H 0.2932 0.9688 0.2614 0.038 Uiso 1 1 calc GR
H24B H 0.3524 0.9339 0.1895 0.038 Uiso 1 1 calc GR
H24C H 0.4323 0.9393 0.2583 0.038 Uiso 1 1 calc GR
C25 C 0.41302(19) 0.72431(16) 0.22471(10) 0.0222(4) Uani 1 1 d .
C26 C 0.3736(3) 0.67320(19) 0.15566(11) 0.0416(6) Uani 1 1 d .
H26A H 0.4342 0.6225 0.1408 0.062 Uiso 1 1 calc GR
H26B H 0.3646 0.7274 0.1201 0.062 Uiso 1 1 calc GR
H26C H 0.2969 0.6373 0.1623 0.062 Uiso 1 1 calc GR
C27 C 0.5430(2) 0.7665(2) 0.21878(14) 0.0397(6) Uani 1 1 d .
H27A H 0.5655 0.8012 0.2622 0.060 Uiso 1 1 calc GR
H27B H 0.5477 0.8168 0.1805 0.060 Uiso 1 1 calc GR
H27C H 0.5978 0.7081 0.2099 0.060 Uiso 1 1 calc GR
N1 N 0.55786(13) 0.57544(12) 0.50139(8) 0.0155(3) Uani 1 1 d .
O1 O 0.60543(11) 0.43653(10) 0.56903(6) 0.0165(3) Uani 1 1 d .
O2 O 0.60448(12) 0.41673(11) 0.44879(6) 0.0189(3) Uani 1 1 d .
O3 O 0.33350(12) 0.78968(11) 0.33212(6) 0.0180(3) Uani 1 1 d .
O4 O 0.41611(12) 0.64212(11) 0.27981(7) 0.0209(3) Uani 1 1 d .

loop_
_atom_site_aniso_label
_atom_site_aniso_U_11
_atom_site_aniso_U_22
_atom_site_aniso_U_33
_atom_site_aniso_U_23
_atom_site_aniso_U_13
_atom_site_aniso_U_12
B1 0.0126(9) 0.0152(10) 0.0171(9) 0.0012(8) -0.0017(7) -0.0008(8)
C1 0.0183(8) 0.0091(9) 0.0182(8) 0.0010(6) -0.0002(7) -0.0015(7)
C2 0.0210(9) 0.0166(10) 0.0190(8) 0.0009(7) -0.0014(7) -0.0014(7)
C3 0.0318(10) 0.0178(11) 0.0183(9) -0.0016(8) 0.0033(8) -0.0037(8)
C4 0.0248(10) 0.0203(11) 0.0280(10) -0.0017(8) 0.0104(8) -0.0013(8)
C5 0.0179(9) 0.0179(10) 0.0315(10) -0.0007(8) 0.0021(8) -0.0028(8)
C6 0.0178(9) 0.0124(10) 0.0229(9) -0.0003(7) 0.0004(7) -0.0022(7)
C7 0.0187(9) 0.0172(10) 0.0252(9) -0.0014(8) -0.0061(8) -0.0031(8)
C8 0.0265(10) 0.0200(11) 0.0176(8) -0.0036(8) -0.0033(7) -0.0049(8)
C9 0.0215(9) 0.0152(10) 0.0192(9) -0.0011(7) 0.0034(7) -0.0013(8)
C10 0.0180(9) 0.0087(9) 0.0203(9) 0.0013(7) 0.0003(7) -0.0010(7)
C11 0.0163(8) 0.0166(10) 0.0194(8) 0.0029(7) 0.0006(7) 0.0017(7)
C12 0.0147(8) 0.0152(9) 0.0152(8) 0.0012(7) -0.0004(7) 0.0021(7)
C13 0.0160(8) 0.0158(10) 0.0170(8) 0.0049(7) -0.0015(7) -0.0003(7)
C14 0.0214(9) 0.0121(9) 0.0188(9) -0.0006(7) -0.0029(7) 0.0012(7)
C15 0.0251(10) 0.0199(11) 0.0154(9) 0.0017(7) -0.0023(7) 0.0002(8)
C16 0.0336(12) 0.0302(13) 0.0281(11) 0.0003(9) 0.0062(9) 0.0041(10)
C17 0.0111(8) 0.0179(10) 0.0167(8) 0.0029(7) -0.0015(7) -0.0020(7)
C18 0.0200(9) 0.0116(9) 0.0202(9) 0.0032(7) -0.0010(7) 0.0026(7)
C19 0.0265(10) 0.0214(11) 0.0259(10) 0.0014(8) -0.0014(8) -0.0059(8)
C20 0.0282(10) 0.0187(10) 0.0199(9) 0.0044(7) -0.0011(8) 0.0041(8)
C21 0.0235(10) 0.0240(12) 0.0259(10) 0.0040(8) 0.0011(8) 0.0099(8)
C22 0.0215(9) 0.0175(10) 0.0118(8) 0.0013(7) -0.0028(7) 0.0020(7)
C23 0.0244(10) 0.0292(12) 0.0282(10) 0.0072(9) -0.0084(8) 0.0000(8)
C24 0.0361(11) 0.0169(11) 0.0221(9) 0.0039(8) -0.0054(8) 0.0013(8)
C25 0.0322(11) 0.0169(10) 0.0175(9) 0.0053(7) 0.0058(8) 0.0055(8)
C26 0.081(2) 0.0266(13) 0.0175(10) -0.0018(9) 0.0026(12) 0.0133(13)
C27 0.0322(12) 0.0387(15) 0.0482(14) 0.0176(11) 0.0204(11) 0.0077(11)
N1 0.0177(7) 0.0137(8) 0.0151(7) 0.0014(6) -0.0020(6) 0.0011(6)
O1 0.0213(6) 0.0125(6) 0.0156(6) 0.0024(5) -0.0025(5) 0.0035(5)
O2 0.0207(6) 0.0195(7) 0.0164(6) -0.0003(5) -0.0004(5) 0.0028(5)
O3 0.0250(7) 0.0166(7) 0.0125(6) 0.0013(5) -0.0023(5) 0.0041(5)
O4 0.0285(7) 0.0169(7) 0.0172(6) 0.0043(5) 0.0054(5) 0.0063(6)

loop_
_atom_type_symbol
_atom_type_description
_atom_type_scat_dispersion_real
_atom_type_scat_dispersion_imag
_atom_type_scat_source
C C 0.0181 0.0091 'International Tables Vol C Tables 4.2.6.8 and 6.1.1.4'
H H 0.0000 0.0000 'International Tables Vol C Tables 4.2.6.8 and 6.1.1.4'
B B 0.0090 0.0039 'International Tables Vol C Tables 4.2.6.8 and 6.1.1.4'
N N 0.0311 0.0180 'International Tables Vol C Tables 4.2.6.8 and 6.1.1.4'
O O 0.0492 0.0322 'International Tables Vol C Tables 4.2.6.8 and 6.1.1.4'

loop_
_geom_angle_atom_site_label_1
_geom_angle_atom_site_label_2
_geom_angle_atom_site_label_3
_geom_angle
O3 B1 C12 124.40(16)
O3 B1 O4 113.47(16)
O4 B1 C12 122.09(16)
C2 C1 C6 117.60(16)
C2 C1 C10 122.85(16)
C6 C1 C10 119.53(16)
C1 C2 H2 119.5
C3 C2 C1 121.05(18)
C3 C2 H2 119.5
C2 C3 H3 119.5
C2 C3 C4 120.97(18)
C4 C3 H3 119.5
C3 C4 H4 120.2
C5 C4 C3 119.63(18)
C5 C4 H4 120.2
C4 C5 H5 119.5
C4 C5 C6 121.04(19)
C6 C5 H5 119.5
C5 C6 C1 119.70(17)
C7 C6 C1 119.23(17)
C7 C6 C5 121.06(17)
C6 C7 H7 119.7
C8 C7 C6 120.66(17)
C8 C7 H7 119.7
C7 C8 H8 120.0
C7 C8 C9 120.04(17)
C9 C8 H8 120.0
C8 C9 H9 119.1
C10 C9 C8 121.81(17)
C10 C9 H9 119.1
C1 C10 C11 121.95(16)
C9 C10 C1 118.71(16)
C9 C10 C11 119.34(17)
C10 C11 H11A 108.9
C10 C11 H11B 108.9
C10 C11 C12 113.23(15)
H11A C11 H11B 107.7
C12 C11 H11A 108.9
C12 C11 H11B 108.9
B1 C12 H12 109.3
C11 C12 B1 110.39(14)
C11 C12 H12 109.3
C13 C12 B1 108.11(14)
C13 C12 C11 110.50(15)
C13 C12 H12 109.3
C12 C13 H13A 108.6
C12 C13 H13B 108.6
H13A C13 H13B 107.6
N1 C13 C12 114.53(14)
N1 C13 H13A 108.6
N1 C13 H13B 108.6
H14A C14 H14B 107.7
C15 C14 H14A 108.8
C15 C14 H14B 108.8
N1 C14 H14A 108.8
N1 C14 H14B 108.8
N1 C14 C15 113.81(15)
C14 C15 H15 117.6
C16 C15 C14 124.9(2)
C16 C15 H15 117.6
C15 C16 H16A 120.0
C15 C16 H16B 120.0
H16A C16 H16B 120.0
O1 C17 N1 110.27(15)
O2 C17 N1 124.47(16)
O2 C17 O1 125.27(16)
C19 C18 C20 110.47(16)
C19 C18 C21 113.08(17)
C21 C18 C20 111.00(16)
O1 C18 C19 109.76(15)
O1 C18 C20 101.75(14)
O1 C18 C21 110.21(15)
C18 C19 H19A 109.5
C18 C19 H19B 109.5
C18 C19 H19C 109.5
H19A C19 H19B 109.5
H19A C19 H19C 109.5
H19B C19 H19C 109.5
C18 C20 H20A 109.5
C18 C20 H20B 109.5
C18 C20 H20C 109.5
H20A C20 H20B 109.5
H20A C20 H20C 109.5
H20B C20 H20C 109.5
C18 C21 H21A 109.5
C18 C21 H21B 109.5
C18 C21 H21C 109.5
H21A C21 H21B 109.5
H21A C21 H21C 109.5
H21B C21 H21C 109.5
C23 C22 C25 113.47(17)
C24 C22 C23 110.63(16)
C24 C22 C25 114.77(16)
O3 C22 C23 106.01(15)
O3 C22 C24 108.78(15)
O3 C22 C25 102.38(14)
C22 C23 H23A 109.5
C22 C23 H23B 109.5
C22 C23 H23C 109.5
H23A C23 H23B 109.5
H23A C23 H23C 109.5
H23B C23 H23C 109.5
C22 C24 H24A 109.5
C22 C24 H24B 109.5
C22 C24 H24C 109.5
H24A C24 H24B 109.5
H24A C24 H24C 109.5
H24B C24 H24C 109.5
C26 C25 C22 115.10(18)
C26 C25 C27 110.4(2)
C27 C25 C22 113.29(18)
O4 C25 C22 102.46(14)
O4 C25 C26 108.80(17)
O4 C25 C27 105.93(16)
C25 C26 H26A 109.5
C25 C26 H26B 109.5
C25 C26 H26C 109.5
H26A C26 H26B 109.5
H26A C26 H26C 109.5
H26B C26 H26C 109.5
C25 C27 H27A 109.5
C25 C27 H27B 109.5
C25 C27 H27C 109.5
H27A C27 H27B 109.5
H27A C27 H27C 109.5
H27B C27 H27C 109.5
C13 N1 C14 118.64(14)
C17 N1 C13 118.89(15)
C17 N1 C14 122.31(15)
C17 O1 C18 120.14(14)
B1 O3 C22 107.30(14)
B1 O4 C25 107.17(14)

loop_
_geom_bond_atom_site_label_1
_geom_bond_atom_site_label_2
_geom_bond_distance
B1 C12 1.579(2)
B1 O3 1.363(2)
B1 O4 1.365(2)
C1 C2 1.424(3)
C1 C6 1.427(3)
C1 C10 1.429(3)
C2 H2 0.9300
C2 C3 1.369(3)
C3 H3 0.9300
C3 C4 1.410(3)
C4 H4 0.9300
C4 C5 1.365(3)
C5 H5 0.9300
C5 C6 1.417(3)
C6 C7 1.414(3)
C7 H7 0.9300
C7 C8 1.366(3)
C8 H8 0.9300
C8 C9 1.412(3)
C9 H9 0.9300
C9 C10 1.377(3)
C10 C11 1.512(2)
C11 H11A 0.9700
C11 H11B 0.9700
C11 C12 1.548(3)
C12 H12 0.9800
C12 C13 1.545(2)
C13 H13A 0.9700
C13 H13B 0.9700
C13 N1 1.464(2)
C14 H14A 0.9700
C14 H14B 0.9700
C14 C15 1.503(3)
C14 N1 1.471(2)
C15 H15 0.9300
C15 C16 1.314(3)
C16 H16A 0.9300
C16 H16B 0.9300
C17 N1 1.354(2)
C17 O1 1.352(2)
C17 O2 1.221(2)
C18 C19 1.516(3)
C18 C20 1.525(2)
C18 C21 1.519(3)
C18 O1 1.481(2)
C19 H19A 0.9600
C19 H19B 0.9600
C19 H19C 0.9600
C20 H20A 0.9600
C20 H20B 0.9600
C20 H20C 0.9600
C21 H21A 0.9600
C21 H21B 0.9600
C21 H21C 0.9600
C22 C23 1.522(3)
C22 C24 1.516(3)
C22 C25 1.557(3)
C22 O3 1.4644(19)
C23 H23A 0.9600
C23 H23B 0.9600
C23 H23C 0.9600
C24 H24A 0.9600
C24 H24B 0.9600
C24 H24C 0.9600
C25 C26 1.516(3)
C25 C27 1.522(3)
C25 O4 1.464(2)
C26 H26A 0.9600
C26 H26B 0.9600
C26 H26C 0.9600
C27 H27A 0.9600
C27 H27B 0.9600
C27 H27C 0.9600

loop_
_geom_torsion_atom_site_label_1
_geom_torsion_atom_site_label_2
_geom_torsion_atom_site_label_3
_geom_torsion_atom_site_label_4
_geom_torsion
B1 C12 C13 N1 -179.90(15)
C1 C2 C3 C4 -0.2(3)
C1 C6 C7 C8 2.0(3)
C1 C10 C11 C12 -81.6(2)
C2 C1 C6 C5 -0.9(3)
C2 C1 C6 C7 -179.50(17)
C2 C1 C10 C9 177.66(18)
C2 C1 C10 C11 -2.7(3)
C2 C3 C4 C5 -0.3(3)
C3 C4 C5 C6 0.3(3)
C4 C5 C6 C1 0.4(3)
C4 C5 C6 C7 178.95(19)
C5 C6 C7 C8 -176.62(19)
C6 C1 C2 C3 0.8(3)
C6 C1 C10 C9 -0.9(3)
C6 C1 C10 C11 178.75(17)
C6 C7 C8 C9 -1.2(3)
C7 C8 C9 C10 -0.6(3)
C8 C9 C10 C1 1.6(3)
C8 C9 C10 C11 -177.99(18)
C9 C10 C11 C12 98.0(2)
C10 C1 C2 C3 -177.72(18)
C10 C1 C6 C5 177.71(18)
C10 C1 C6 C7 -0.9(3)
C10 C11 C12 B1 -55.6(2)
C10 C11 C12 C13 -175.12(15)
C11 C12 C13 N1 -59.0(2)
C12 B1 O3 C22 -173.14(16)
C12 B1 O4 C25 -168.65(16)
C12 C13 N1 C14 -78.5(2)
C12 C13 N1 C17 97.10(19)
C15 C14 N1 C13 101.40(18)
C15 C14 N1 C17 -74.1(2)
C19 C18 O1 C17 -59.0(2)
C20 C18 O1 C17 -176.06(15)
C21 C18 O1 C17 66.1(2)
C22 C25 O4 B1 -22.04(19)
C23 C22 C25 C26 30.4(2)
C23 C22 C25 C27 158.86(17)
C23 C22 C25 O4 -87.49(18)
C23 C22 O3 B1 97.32(18)
C24 C22 C25 C26 -98.1(2)
C24 C22 C25 C27 30.3(2)
C24 C22 C25 O4 143.95(15)
C24 C22 O3 B1 -143.68(16)
C25 C22 O3 B1 -21.83(18)
C26 C25 O4 B1 -144.33(18)
C27 C25 O4 B1 96.92(19)
N1 C14 C15 C16 -138.8(2)
N1 C17 O1 C18 172.63(14)
O1 C17 N1 C13 -176.56(14)
O1 C17 N1 C14 -1.1(2)
O2 C17 N1 C13 3.9(3)
O2 C17 N1 C14 179.30(16)
O2 C17 O1 C18 -7.8(2)
O3 B1 C12 C11 130.59(18)
O3 B1 C12 C13 -108.4(2)
O3 B1 O4 C25 9.3(2)
O3 C22 C25 C26 144.19(17)
O3 C22 C25 C27 -87.37(19)
O3 C22 C25 O4 26.29(18)
O4 B1 C12 C11 -51.7(2)
O4 B1 C12 C13 69.3(2)
O4 B1 O3 C22 9.0(2)
